data_2224282
loop_
_publ_author_name
'de Souza, Marcus V. N.'
'Tiekink, Edward R. T.'
'Wardell, James L.'
'Wardell, Solange M. S. V.'

_publ_section_title
;
 4-[(2-Chloroethyl)amino]quinolinium chloride monohydrate
;
_journal_coeditor_code HG2592
_journal_issue 12
_journal_name_full 'Acta Crystallographica Section E'
_journal_page_first o3120
_journal_page_last o3121
_journal_paper_doi 10.1107/S160053680904834X
_journal_volume 65
_journal_year 2009
_chemical_formula_iupac 'C11 H12 Cl N2 +, Cl -, H2 O'
_chemical_formula_moiety 'C11 H12 Cl N2 +, Cl -, H2 O'
_chemical_formula_sum 'C11 H14 Cl2 N2 O'
_chemical_formula_weight 261.14
_chemical_name_systematic
;
4-[(2-Chloroethyl)amino]quinolinium chloride monohydrate
;
_space_group_IT_number 33
_symmetry_cell_setting orthorhombic
_symmetry_space_group_name_Hall 'P 2c -2n'
_symmetry_space_group_name_H-M 'P n a 21'
_atom_sites_solution_hydrogens geom
_atom_sites_solution_primary direct
_atom_sites_solution_secondary difmap
_audit_creation_method SHELXL-97
_cell_angle_alpha 90
_cell_angle_beta 90
_cell_angle_gamma 90
_cell_formula_units_Z 4
_cell_length_a 18.7513(7)
_cell_length_b 14.1030(5)
_cell_length_c 4.6060(10)
_cell_measurement_reflns_used 1650
_cell_measurement_temperature 120(2)
_cell_measurement_theta_max 27.5
_cell_measurement_theta_min 2.9
_cell_volume 1218.1(3)
_computing_cell_refinement 'DENZO (Otwinowski & Minor, 1997) and COLLECT (Hooft, 1998)'
_computing_data_collection 'COLLECT (Hooft, 1998)'
_computing_data_reduction 'DENZO (Otwinowski & Minor, 1997) and COLLECT (Hooft, 1998)'
_computing_molecular_graphics 'DIAMOND (Brandenburg, 2006)'
_computing_publication_material 'publCIF (Westrip, 2009)'
_computing_structure_refinement 'SHELXL97 (Sheldrick, 2008)'
_computing_structure_solution 'SHELXS97 (Sheldrick, 2008)'
_diffrn_ambient_temperature 120(2)
_diffrn_detector_area_resol_mean 9.091
_diffrn_measured_fraction_theta_full 0.997
_diffrn_measured_fraction_theta_max 0.997
_diffrn_measurement_device_type 'Bruker--Nonius 95mm CCD camera on \k-goniostat'
_diffrn_measurement_method '\f & \w scans'
_diffrn_radiation_monochromator graphite
_diffrn_radiation_source 'Bruker-Nonius FR591 rotating anode'
_diffrn_radiation_type MoK\a
_diffrn_radiation_wavelength 0.71070
_diffrn_reflns_av_R_equivalents 0.049
_diffrn_reflns_av_sigmaI/netI 0.045
_diffrn_reflns_limit_h_max 24
_diffrn_reflns_limit_h_min -19
_diffrn_reflns_limit_k_max 18
_diffrn_reflns_limit_k_min -18
_diffrn_reflns_limit_l_max 5
_diffrn_reflns_limit_l_min -5
_diffrn_reflns_number 11264
_diffrn_reflns_theta_full 27.5
_diffrn_reflns_theta_max 27.5
_diffrn_reflns_theta_min 3.1
_diffrn_standards_decay_% 0
_diffrn_standards_number 0
_exptl_absorpt_coefficient_mu 0.513
_exptl_absorpt_correction_T_max 1
_exptl_absorpt_correction_T_min 0.816
_exptl_absorpt_correction_type multi-scan
_exptl_absorpt_process_details '(SADABS; Sheldrick, 2003)'
_exptl_crystal_colour colourless
_exptl_crystal_density_diffrn 1.424
_exptl_crystal_density_method 'not measured'
_exptl_crystal_description needle
_exptl_crystal_F_000 544
_exptl_crystal_size_max 0.46
_exptl_crystal_size_mid 0.03
_exptl_crystal_size_min 0.03
_refine_diff_density_max 0.22
_refine_diff_density_min -0.21
_refine_ls_abs_structure_details 'Flack (1983), 1123 Friedel pairs'
_refine_ls_abs_structure_Flack 0.03(6)
_refine_ls_extinction_method none
_refine_ls_goodness_of_fit_ref 1.06
_refine_ls_hydrogen_treatment constr
_refine_ls_matrix_type full
_refine_ls_number_parameters 151
_refine_ls_number_reflns 2681
_refine_ls_number_restraints 4
_refine_ls_restrained_S_all 1.06
_refine_ls_R_factor_all 0.040
_refine_ls_R_factor_gt 0.032
_refine_ls_shift/su_max 0.001
_refine_ls_shift/su_mean 0.000
_refine_ls_structure_factor_coef Fsqd
_refine_ls_weighting_details 'calc w=1/[\s^2^(Fo^2^)+(0.0173P)^2^+0.5206P] where P=(Fo^2^+2Fc^2^)/3'
_refine_ls_weighting_scheme calc
_refine_ls_wR_factor_gt 0.062
_refine_ls_wR_factor_ref 0.065
_reflns_number_gt 2390
_reflns_number_total 2681
_reflns_threshold_expression I>2\s(I)
_cod_data_source_file hg2592.cif
_cod_data_source_block I
_cod_database_code 2224282
_cod_database_fobs_code 2224282

loop_
_symmetry_equiv_pos_as_xyz
'x, y, z'
'-x, -y, z+1/2'
'-x+1/2, y+1/2, z+1/2'
'x+1/2, -y+1/2, z'

loop_
_atom_site_type_symbol
_atom_site_label
_atom_site_fract_x
_atom_site_fract_y
_atom_site_fract_z
_atom_site_U_iso_or_equiv
_atom_site_adp_type
_atom_site_calc_flag
_atom_site_refinement_flags
_atom_site_occupancy
_atom_site_disorder_assembly
_atom_site_disorder_group
Cl Cl1 0.13741(3) 0.81412(4) 0.18205(16) 0.02165(12) Uani d . 1 . .
Cl Cl2 0.21007(3) 0.53250(3) 0.01935(15) 0.02136(12) Uani d . 1 . .
O O1 0.10851(8) 0.59720(11) 0.5181(4) 0.0271(4) Uani d D 1 . .
H H1W 0.1283 0.5858 0.6780 0.041 Uiso d D 1 . .
H H2W 0.1365 0.5852 0.3805 0.041 Uiso d D 1 . .
N N1 0.48246(10) 0.82732(12) 0.3467(4) 0.0188(4) Uani d . 1 . .
H H1 0.5241 0.8470 0.4104 0.023 Uiso calc R 1 . .
N N2 0.29024(9) 0.73519(11) 0.0155(4) 0.0163(3) Uani d . 1 . .
H H2 0.2742 0.6796 0.0728 0.020 Uiso calc R 1 . .
C C1 0.44596(12) 0.88075(15) 0.1575(5) 0.0203(5) Uani d . 1 . .
H H1A 0.4657 0.9397 0.0982 0.024 Uiso calc R 1 . .
C C2 0.38179(12) 0.85382(14) 0.0472(5) 0.0184(4) Uani d . 1 . .
H H2A 0.3572 0.8943 -0.0839 0.022 Uiso calc R 1 . .
C C3 0.35148(11) 0.76568(14) 0.1268(4) 0.0158(5) Uani d . 1 . .
C C4 0.39002(11) 0.70904(15) 0.3390(5) 0.0152(4) Uani d . 1 . .
C C5 0.36387(12) 0.62250(15) 0.4527(4) 0.0179(5) Uani d . 1 . .
H H5 0.3194 0.5985 0.3873 0.021 Uiso calc R 1 . .
C C6 0.40215(12) 0.57290(15) 0.6566(5) 0.0208(5) Uani d . 1 . .
H H6 0.3837 0.5153 0.7328 0.025 Uiso calc R 1 . .
C C7 0.46856(13) 0.60686(16) 0.7533(5) 0.0230(5) Uani d . 1 . .
H H7 0.4951 0.5715 0.8917 0.028 Uiso calc R 1 . .
C C8 0.49518(11) 0.69039(15) 0.6493(5) 0.0192(5) Uani d . 1 . .
H H8 0.5399 0.7133 0.7159 0.023 Uiso calc R 1 . .
C C9 0.45584(11) 0.74244(15) 0.4426(4) 0.0158(5) Uani d . 1 . .
C C10 0.24785(13) 0.78772(16) -0.1954(5) 0.0181(5) Uani d . 1 . .
H H10A 0.2162 0.7429 -0.2993 0.022 Uiso calc R 1 . .
H H10B 0.2802 0.8167 -0.3402 0.022 Uiso calc R 1 . .
C C11 0.20268(11) 0.86510(15) -0.0584(4) 0.0177(5) Uani d . 1 . .
H H11A 0.1783 0.9017 -0.2125 0.021 Uiso calc R 1 . .
H H11B 0.2337 0.9091 0.0515 0.021 Uiso calc R 1 . .

loop_
_atom_site_aniso_label
_atom_site_aniso_U_11
_atom_site_aniso_U_22
_atom_site_aniso_U_33
_atom_site_aniso_U_12
_atom_site_aniso_U_13
_atom_site_aniso_U_23
Cl1 0.0166(3) 0.0257(3) 0.0227(3) -0.0021(2) 0.0006(2) 0.0039(3)
Cl2 0.0218(3) 0.0193(2) 0.0230(3) -0.0009(2) -0.0043(2) 0.0008(3)
O1 0.0220(9) 0.0335(9) 0.0258(8) 0.0085(7) 0.0002(8) 0.0060(9)
N1 0.0138(10) 0.0193(10) 0.0234(10) -0.0035(8) -0.0001(8) -0.0019(8)
N2 0.0164(9) 0.0140(8) 0.0186(8) 0.0010(7) -0.0025(8) 0.0033(9)
C1 0.0211(11) 0.0162(10) 0.0235(11) -0.0012(9) 0.0026(10) 0.0002(10)
C2 0.0187(11) 0.0169(10) 0.0196(11) 0.0036(9) 0.0018(10) 0.0010(10)
C3 0.0136(11) 0.0169(10) 0.0168(12) 0.0041(8) 0.0021(8) -0.0028(8)
C4 0.0135(11) 0.0158(10) 0.0163(11) 0.0040(8) 0.0009(8) -0.0036(8)
C5 0.0172(12) 0.0158(10) 0.0206(12) -0.0003(9) -0.0029(8) -0.0015(9)
C6 0.0235(12) 0.0156(10) 0.0235(11) 0.0031(9) -0.0009(11) 0.0002(10)
C7 0.0237(13) 0.0235(12) 0.0217(13) 0.0108(10) -0.0031(9) -0.0017(9)
C8 0.0139(11) 0.0241(11) 0.0196(12) 0.0031(9) -0.0012(10) -0.0062(9)
C9 0.0160(11) 0.0162(10) 0.0151(11) 0.0020(9) 0.0022(8) -0.0032(8)
C10 0.0175(12) 0.0193(11) 0.0175(11) 0.0016(9) -0.0032(9) 0.0011(8)
C11 0.0155(12) 0.0186(11) 0.0192(12) -0.0011(9) 0.0009(8) 0.0029(8)

loop_
_atom_type_symbol
_atom_type_description
_atom_type_scat_dispersion_real
_atom_type_scat_dispersion_imag
_atom_type_scat_source
C C 0.0033 0.0016 'International Tables Vol C Tables 4.2.6.8 and 6.1.1.4'
H H 0.0000 0.0000 'International Tables Vol C Tables 4.2.6.8 and 6.1.1.4'
Cl Cl 0.1484 0.1585 'International Tables Vol C Tables 4.2.6.8 and 6.1.1.4'
N N 0.0061 0.0033 'International Tables Vol C Tables 4.2.6.8 and 6.1.1.4'
O O 0.0106 0.0060 'International Tables Vol C Tables 4.2.6.8 and 6.1.1.4'

loop_
_geom_angle_atom_site_label_1
_geom_angle_atom_site_label_2
_geom_angle_atom_site_label_3
_geom_angle_site_symmetry_1
_geom_angle_site_symmetry_3
_geom_angle
_geom_angle_publ_flag
H1W O1 H2W . . 110.3 ?
C1 N1 C9 . . 121.00(19) ?
C1 N1 H1 . . 119.5 ?
C9 N1 H1 . . 119.5 ?
C3 N2 C10 . . 124.33(17) ?
C3 N2 H2 . . 117.8 ?
C10 N2 H2 . . 117.8 ?
N1 C1 C2 . . 122.5(2) ?
N1 C1 H1A . . 118.7 ?
C2 C1 H1A . . 118.7 ?
C1 C2 C3 . . 120.2(2) ?
C1 C2 H2A . . 119.9 ?
C3 C2 H2A . . 119.9 ?
N2 C3 C2 . . 122.08(19) ?
N2 C3 C4 . . 120.73(18) ?
C2 C3 C4 . . 117.2(2) ?
C9 C4 C5 . . 117.89(19) ?
C9 C4 C3 . . 118.74(19) ?
C5 C4 C3 . . 123.36(19) ?
C6 C5 C4 . . 120.7(2) ?
C6 C5 H5 . . 119.6 ?
C4 C5 H5 . . 119.6 ?
C5 C6 C7 . . 120.4(2) ?
C5 C6 H6 . . 119.8 ?
C7 C6 H6 . . 119.8 ?
C8 C7 C6 . . 120.4(2) ?
C8 C7 H7 . . 119.8 ?
C6 C7 H7 . . 119.8 ?
C7 C8 C9 . . 119.6(2) ?
C7 C8 H8 . . 120.2 ?
C9 C8 H8 . . 120.2 ?
N1 C9 C4 . . 120.24(19) ?
N1 C9 C8 . . 118.81(19) ?
C4 C9 C8 . . 120.95(19) ?
N2 C10 C11 . . 113.12(18) ?
N2 C10 H10A . . 109.0 ?
C11 C10 H10A . . 109.0 ?
N2 C10 H10B . . 109.0 ?
C11 C10 H10B . . 109.0 ?
H10A C10 H10B . . 107.8 ?
C10 C11 Cl1 . . 110.35(15) ?
C10 C11 H11A . . 109.6 ?
Cl1 C11 H11A . . 109.6 ?
C10 C11 H11B . . 109.6 ?
Cl1 C11 H11B . . 109.6 ?
H11A C11 H11B . . 108.1 ?

loop_
_geom_bond_atom_site_label_1
_geom_bond_atom_site_label_2
_geom_bond_site_symmetry_2
_geom_bond_distance
_geom_bond_publ_flag
Cl1 C11 . 1.800(2) ?
O1 H1W . 0.8400 ?
O1 H2W . 0.8401 ?
N1 C1 . 1.340(3) ?
N1 C9 . 1.370(3) ?
N1 H1 . 0.8800 ?
N2 C3 . 1.329(3) ?
N2 C10 . 1.457(3) ?
N2 H2 . 0.8800 ?
C1 C2 . 1.360(3) ?
C1 H1A . 0.9500 ?
C2 C3 . 1.415(3) ?
C2 H2A . 0.9500 ?
C3 C4 . 1.454(3) ?
C4 C9 . 1.405(3) ?
C4 C5 . 1.416(3) ?
C5 C6 . 1.374(3) ?
C5 H5 . 0.9500 ?
C6 C7 . 1.407(3) ?
C6 H6 . 0.9500 ?
C7 C8 . 1.366(3) ?
C7 H7 . 0.9500 ?
C8 C9 . 1.411(3) ?
C8 H8 . 0.9500 ?
C10 C11 . 1.519(3) ?
C10 H10A . 0.9900 ?
C10 H10B . 0.9900 ?
C11 H11A . 0.9900 ?
C11 H11B . 0.9900 ?

loop_
_geom_hbond_atom_site_label_D
_geom_hbond_atom_site_label_H
_geom_hbond_atom_site_label_A
_geom_hbond_site_symmetry_A
_geom_hbond_distance_DH
_geom_hbond_distance_HA
_geom_hbond_distance_DA
_geom_hbond_angle_DHA
N1 H1 O1 4_565 0.88 1.84 2.710(2) 172
N2 H2 Cl2 1_555 0.88 2.41 3.2298(18) 155
O1 H1w Cl2 1_556 0.84 2.32 3.1288(19) 161
O1 H2w Cl2 1_555 0.84 2.29 3.1204(19) 173
C5 H5 Cl2 1_555 0.95 2.82 3.730(2) 161

loop_
_geom_torsion_atom_site_label_1
_geom_torsion_atom_site_label_2
_geom_torsion_atom_site_label_3
_geom_torsion_atom_site_label_4
_geom_torsion_site_symmetry_1
_geom_torsion_site_symmetry_2
_geom_torsion_site_symmetry_3
_geom_torsion_site_symmetry_4
_geom_torsion
_geom_torsion_publ_flag
C9 N1 C1 C2 . . . . -1.0(3) ?
N1 C1 C2 C3 . . . . -1.1(4) ?
C10 N2 C3 C2 . . . . -0.3(3) ?
C10 N2 C3 C4 . . . . 179.32(19) ?
C1 C2 C3 N2 . . . . -177.4(2) ?
C1 C2 C3 C4 . . . . 2.9(3) ?
N2 C3 C4 C9 . . . . 177.64(19) ?
C2 C3 C4 C9 . . . . -2.7(3) ?
N2 C3 C4 C5 . . . . -3.9(3) ?
C2 C3 C4 C5 . . . . 175.8(2) ?
C9 C4 C5 C6 . . . . -0.4(3) ?
C3 C4 C5 C6 . . . . -178.9(2) ?
C4 C5 C6 C7 . . . . -0.8(3) ?
C5 C6 C7 C8 . . . . 1.2(3) ?
C6 C7 C8 C9 . . . . -0.4(3) ?
C1 N1 C9 C4 . . . . 1.2(3) ?
C1 N1 C9 C8 . . . . -177.8(2) ?
C5 C4 C9 N1 . . . . -177.87(18) ?
C3 C4 C9 N1 . . . . 0.7(3) ?
C5 C4 C9 C8 . . . . 1.2(3) ?
C3 C4 C9 C8 . . . . 179.73(18) ?
C7 C8 C9 N1 . . . . 178.23(19) ?
C7 C8 C9 C4 . . . . -0.8(3) ?
C3 N2 C10 C11 . . . . -80.0(3) ?
N2 C10 C11 Cl1 . . . . -63.9(2) ?

loop_
_cod_related_entry_id
_cod_related_entry_database
_cod_related_entry_code
1 ChemSpider 30655950
